data_4101080
_journal_name_full 'Journal of the American Chemical Society'
_journal_year 2006
_chemical_formula_sum 'C25 H34 N2 O3 S'
_chemical_formula_weight 442.60
_space_group_IT_number 4
_symmetry_cell_setting monoclinic
_symmetry_space_group_name_Hall 'P 2yb'
_symmetry_space_group_name_H-M 'P 1 21 1'
_cell_angle_alpha 90.00
_cell_angle_beta 102.725(5)
_cell_angle_gamma 90.00
_cell_formula_units_Z 4
_cell_length_a 14.318(4)
_cell_length_b 10.207(3)
_cell_length_c 16.772(4)
_cell_measurement_temperature 193(2)
_cell_volume 2391.0(11)
_diffrn_ambient_temperature 193(2)
_exptl_crystal_density_diffrn 1.230
_cod_depositor_comments
;
The following automatic conversions were performed:
'_symmetry_cell_setting' value 'Monoclinic' changed to 'monoclinic'
according to '/home/saulius/struct/CIF-dictionaries/cif_core.dic'
dictionary named 'cif_core.dic' version 2.4.1 from 2010-06-29.

Automatic conversion script
Id: cif_fix_enum 1527 2010-12-29 10:47:43Z saulius 
;
_cod_original_sg_symbol_H-M 'P 21'
_cod_database_code 4101080

loop_
_symmetry_equiv_pos_as_xyz
'x, y, z'
'-x, y+1/2, -z'

loop_
_atom_site_label
_atom_site_type_symbol
_atom_site_fract_x
_atom_site_fract_y
_atom_site_fract_z
_atom_site_U_iso_or_equiv
_atom_site_adp_type
_atom_site_occupancy
_atom_site_symmetry_multiplicity
_atom_site_calc_flag
_atom_site_refinement_flags
_atom_site_disorder_assembly
_atom_site_disorder_group
S1A S -0.17749(6) 0.65697(7) 0.14287(5) 0.0447(2) Uani 1 1 d . A 1
S1B S 0.32440(5) 0.42323(6) 0.13621(4) 0.03417(17) Uani 1 1 d . . .
O1A O 0.0512(2) -0.0285(3) 0.01818(19) 0.0759(10) Uani 1 1 d . A 1
O2A O -0.24947(19) 0.6580(3) 0.19006(18) 0.0616(7) Uani 1 1 d . A 1
O3A O -0.1776(2) 0.7535(3) 0.08052(17) 0.0696(9) Uani 1 1 d . A 1
O1B O 0.5224(2) -0.2685(3) -0.00555(17) 0.0583(7) Uani 1 1 d . . .
O2B O 0.25144(16) 0.4320(3) 0.18114(14) 0.0465(5) Uani 1 1 d . . .
O3B O 0.3288(2) 0.5186(2) 0.07400(15) 0.0532(6) Uani 1 1 d . . .
N1A N -0.16472(16) 0.4052(2) 0.14498(13) 0.0288(4) Uani 1 1 d . A 1
N2A N -0.18501(18) 0.5161(2) 0.09298(14) 0.0343(5) Uani 1 1 d . A 1
H2A H -0.2001 0.5105 0.0393 0.041 Uiso 1 1 calc R A 1
N1B N 0.33058(15) 0.1716(2) 0.13676(12) 0.0273(4) Uani 1 1 d . . .
N2B N 0.31344(18) 0.2833(2) 0.08712(13) 0.0316(5) Uani 1 1 d . . .
H2B H 0.2979 0.2787 0.0334 0.038 Uiso 1 1 calc R . .
C1A C 0.2126(3) 0.6127(5) 0.3693(3) 0.0681(12) Uani 1 1 d . A 1
H1A1 H 0.2507 0.5528 0.3436 0.102 Uiso 1 1 calc R A 1
H1A2 H 0.2062 0.5765 0.4219 0.102 Uiso 1 1 calc R A 1
H1A3 H 0.2446 0.6980 0.3781 0.102 Uiso 1 1 calc R A 1
C2A C 0.1145(2) 0.6292(4) 0.31419(19) 0.0440(7) Uani 1 1 d . A 1
C3A C 0.1046(3) 0.6830(4) 0.2359(2) 0.0542(9) Uani 1 1 d . A 1
H3A H 0.1598 0.7117 0.2182 0.065 Uiso 1 1 calc R A 1
C4A C 0.0159(3) 0.6945(4) 0.1843(2) 0.0500(8) Uani 1 1 d . A 1
H4A H 0.0101 0.7291 0.1309 0.060 Uiso 1 1 calc R A 1
C5A C -0.0654(2) 0.6553(3) 0.21092(16) 0.0364(6) Uani 1 1 d . A 1
C6A C -0.0579(2) 0.6036(3) 0.28825(18) 0.0412(7) Uani 1 1 d . A 1
H6A H -0.1134 0.5765 0.3062 0.049 Uiso 1 1 calc R A 1
C7A C 0.0323(3) 0.5919(4) 0.33922(18) 0.0449(7) Uani 1 1 d . A 1
H7A H 0.0379 0.5573 0.3927 0.054 Uiso 1 1 calc R A 1
C8A C -0.12612(18) 0.3117(3) 0.11553(15) 0.0288(5) Uani 1 1 d . A 1
H8A H -0.1126 0.3226 0.0630 0.035 Uiso 1 1 calc R A 1
C9A C -0.10001(17) 0.1829(2) 0.15908(14) 0.0249(5) Uani 1 1 d . A 1
C10A C -0.14204(17) 0.1764(3) 0.23671(15) 0.0287(5) Uani 1 1 d . A 1
H10A H -0.1255 0.2580 0.2686 0.034 Uiso 1 1 calc R A 1
H10B H -0.2127 0.1711 0.2200 0.034 Uiso 1 1 calc R A 1
C11A C -0.10553(18) 0.0612(3) 0.29016(16) 0.0315(5) Uani 1 1 d . A 1
H11A H -0.1058 -0.0209 0.2634 0.038 Uiso 1 1 calc R A 1
C12A C -0.0730(2) 0.0612(3) 0.37044(17) 0.0359(6) Uani 1 1 d . A 1
C13A C -0.0748(3) 0.1769(4) 0.42510(19) 0.0486(8) Uani 1 1 d . A 1
H13A H -0.0787 0.2577 0.3930 0.073 Uiso 1 1 calc R A 1
H13B H -0.0163 0.1780 0.4683 0.073 Uiso 1 1 calc R A 1
H13C H -0.1307 0.1708 0.4497 0.073 Uiso 1 1 calc R A 1
C14A C -0.0215(3) -0.0591(4) 0.4120(2) 0.0477(8) Uani 1 1 d . A 1
H14A H -0.0337 -0.1342 0.3738 0.057 Uiso 1 1 calc R A 1
H14B H -0.0476 -0.0815 0.4603 0.057 Uiso 1 1 calc R A 1
C15A C 0.0882(3) -0.0365(4) 0.4396(2) 0.0536(9) Uani 1 1 d . A 1
H15A H 0.1018 0.0205 0.4886 0.064 Uiso 1 1 calc R A 1
H15B H 0.1208 -0.1214 0.4544 0.064 Uiso 1 1 calc R A 1
C16A C 0.1259(2) 0.0266(4) 0.3720(2) 0.0477(8) Uani 1 1 d . A 1
H16A H 0.1310 -0.0283 0.3274 0.057 Uiso 1 1 calc R A 1
C17A C 0.1528(2) 0.1505(4) 0.36753(19) 0.0425(7) Uani 1 1 d . A 1
C18A C 0.1692(3) 0.2453(5) 0.4379(2) 0.0599(10) Uani 1 1 d . A 1
H18A H 0.1564 0.2016 0.4864 0.090 Uiso 1 1 calc R A 1
H18B H 0.1261 0.3204 0.4238 0.090 Uiso 1 1 calc R A 1
H18C H 0.2357 0.2756 0.4493 0.090 Uiso 1 1 calc R A 1
C19A C 0.16380(19) 0.2114(4) 0.28835(19) 0.0431(7) Uani 1 1 d . A 1
H19A H 0.1880 0.1447 0.2550 0.052 Uiso 1 1 calc R A 1
H19B H 0.2115 0.2830 0.3001 0.052 Uiso 1 1 calc R A 1
C20A C 0.06751(19) 0.2668(3) 0.23916(17) 0.0329(6) Uani 1 1 d . A 1
H20A H 0.0283 0.2959 0.2777 0.039 Uiso 1 1 calc R A 1
H20B H 0.0803 0.3442 0.2076 0.039 Uiso 1 1 calc R A 1
C21A C 0.01112(17) 0.1660(3) 0.18054(15) 0.0269(5) Uani 1 1 d . A 1
H21A H 0.0241 0.0791 0.2083 0.032 Uiso 1 1 calc R A 1
C22A C 0.0525(2) 0.1583(3) 0.10249(17) 0.0396(6) Uani 1 1 d . A 1
H22A H 0.0438 0.2439 0.0741 0.047 Uiso 1 1 calc R A 1
H22B H 0.1220 0.1399 0.1183 0.047 Uiso 1 1 calc R A 1
C23A C 0.0042(3) 0.0534(4) 0.04532(18) 0.0466(8) Uani 1 1 d . A 1
C24A C -0.1014(3) 0.0543(4) 0.02445(18) 0.0484(8) Uani 1 1 d . A 1
H24A H -0.1247 -0.0287 -0.0034 0.058 Uiso 1 1 calc R A 1
H24B H -0.1238 0.1270 -0.0141 0.058 Uiso 1 1 calc R A 1
C25A C -0.1440(2) 0.0707(3) 0.10051(16) 0.0341(6) Uani 1 1 d . A 1
H25A H -0.1356 -0.0127 0.1315 0.041 Uiso 1 1 calc R A 1
H25B H -0.2136 0.0865 0.0822 0.041 Uiso 1 1 calc R A 1
C1B C 0.7062(3) 0.4027(7) 0.3779(4) 0.100(2) Uani 1 1 d . . .
H1B1 H 0.7491 0.3410 0.3589 0.150 Uiso 1 1 calc R . .
H1B2 H 0.6971 0.3750 0.4316 0.150 Uiso 1 1 calc R . .
H1B3 H 0.7346 0.4905 0.3822 0.150 Uiso 1 1 calc R . .
C2B C 0.6097(3) 0.4052(5) 0.3172(3) 0.0635(12) Uani 1 1 d . . .
C3B C 0.6034(3) 0.4511(6) 0.2375(3) 0.0745(15) Uani 1 1 d . . .
H3B H 0.6600 0.4771 0.2210 0.089 Uiso 1 1 calc R . .
C4B C 0.5166(3) 0.4592(4) 0.1828(2) 0.0570(10) Uani 1 1 d . . .
H4B H 0.5128 0.4921 0.1292 0.068 Uiso 1 1 calc R . .
C5B C 0.4347(2) 0.4185(3) 0.20704(16) 0.0344(6) Uani 1 1 d . . .
C6B C 0.4394(2) 0.3714(4) 0.28484(19) 0.0420(7) Uani 1 1 d . . .
H6B H 0.3829 0.3432 0.3007 0.050 Uiso 1 1 calc R . .
C7B C 0.5273(3) 0.3654(4) 0.3398(2) 0.0524(9) Uani 1 1 d . . .
H7B H 0.5307 0.3335 0.3936 0.063 Uiso 1 1 calc R . .
C8B C 0.38062(17) -0.0573(2) 0.14527(14) 0.0236(5) Uani 1 1 d . . .
C9B C 0.33932(18) -0.0616(3) 0.22371(15) 0.0296(5) Uani 1 1 d . . .
H9B1 H 0.3552 0.0215 0.2542 0.036 Uiso 1 1 calc R . .
H9B2 H 0.2687 -0.0684 0.2075 0.036 Uiso 1 1 calc R . .
C10B C 0.3776(2) -0.1746(3) 0.27920(16) 0.0329(6) Uani 1 1 d . . .
H10C H 0.3798 -0.2575 0.2539 0.039 Uiso 1 1 calc R . .
C11B C 0.4086(2) -0.1701(3) 0.36009(17) 0.0366(6) Uani 1 1 d . . .
C12B C 0.4009(3) -0.0498(4) 0.41092(19) 0.0534(9) Uani 1 1 d . . .
H12A H 0.4041 0.0290 0.3783 0.080 Uiso 1 1 calc R . .
H12B H 0.4538 -0.0491 0.4593 0.080 Uiso 1 1 calc R . .
H12C H 0.3398 -0.0514 0.4281 0.080 Uiso 1 1 calc R . .
C13B C 0.4599(2) -0.2869(4) 0.4048(2) 0.0461(8) Uani 1 1 d . . .
H13D H 0.4492 -0.3644 0.3685 0.055 Uiso 1 1 calc R . .
H13E H 0.4332 -0.3063 0.4532 0.055 Uiso 1 1 calc R . .
C14B C 0.5688(3) -0.2610(4) 0.4327(2) 0.0486(8) Uani 1 1 d . . .
H14C H 0.5807 -0.1974 0.4783 0.058 Uiso 1 1 calc R . .
H14D H 0.6022 -0.3437 0.4525 0.058 Uiso 1 1 calc R . .
C15B C 0.6072(2) -0.2081(4) 0.36301(19) 0.0444(7) Uani 1 1 d . . .
H15C H 0.6134 -0.2689 0.3216 0.053 Uiso 1 1 calc R . .
C16B C 0.63382(19) -0.0851(4) 0.35254(17) 0.0407(7) Uani 1 1 d . . .
C17B C 0.6482(3) 0.0195(5) 0.4179(2) 0.0637(11) Uani 1 1 d . . .
H17A H 0.6431 -0.0198 0.4701 0.096 Uiso 1 1 calc R . .
H17B H 0.5991 0.0873 0.4026 0.096 Uiso 1 1 calc R . .
H17C H 0.7117 0.0589 0.4234 0.096 Uiso 1 1 calc R . .
C18B C 0.6458(2) -0.0344(4) 0.27084(18) 0.0457(8) Uani 1 1 d . . .
H18D H 0.6667 -0.1068 0.2395 0.055 Uiso 1 1 calc R . .
H18E H 0.6958 0.0342 0.2794 0.055 Uiso 1 1 calc R . .
C19B C 0.5506(2) 0.0230(3) 0.22162(16) 0.0350(6) Uani 1 1 d . . .
H19C H 0.5128 0.0568 0.2600 0.042 Uiso 1 1 calc R . .
H19D H 0.5646 0.0974 0.1883 0.042 Uiso 1 1 calc R . .
C20B C 0.49142(17) -0.0791(3) 0.16555(14) 0.0264(5) Uani 1 1 d . . .
H20C H 0.5034 -0.1652 0.1945 0.032 Uiso 1 1 calc R . .
C21B C 0.53100(19) -0.0909(3) 0.08728(16) 0.0358(6) Uani 1 1 d . . .
H21B H 0.5260 -0.0046 0.0598 0.043 Uiso 1 1 calc R . .
H21C H 0.5997 -0.1145 0.1029 0.043 Uiso 1 1 calc R . .
C22B C 0.4797(2) -0.1907(3) 0.02829(16) 0.0367(6) Uani 1 1 d . . .
C23B C 0.3723(2) -0.1857(3) 0.01007(16) 0.0358(6) Uani 1 1 d . . .
H23A H 0.3465 -0.2679 -0.0175 0.043 Uiso 1 1 calc R . .
H23B H 0.3501 -0.1124 -0.0281 0.043 Uiso 1 1 calc R . .
C24B C 0.3324(2) -0.1674(3) 0.08718(16) 0.0310(5) Uani 1 1 d . . .
H24C H 0.3395 -0.2510 0.1179 0.037 Uiso 1 1 calc R . .
H24D H 0.2630 -0.1483 0.0703 0.037 Uiso 1 1 calc R . .
C25B C 0.35718(18) 0.0719(3) 0.10273(14) 0.0264(5) Uani 1 1 d . . .
H25C H 0.3626 0.0792 0.0475 0.032 Uiso 1 1 calc R . .

loop_
_atom_site_aniso_label
_atom_site_aniso_U_11
_atom_site_aniso_U_22
_atom_site_aniso_U_33
_atom_site_aniso_U_23
_atom_site_aniso_U_13
_atom_site_aniso_U_12
S1A 0.0496(4) 0.0244(4) 0.0516(4) 0.0011(3) -0.0069(3) 0.0040(3)
S1B 0.0403(3) 0.0226(4) 0.0388(3) 0.0006(2) 0.0072(3) 0.0036(3)
O1A 0.080(2) 0.079(2) 0.0808(19) -0.0385(17) 0.0436(17) 0.0045(17)
O2A 0.0478(13) 0.0542(16) 0.0799(17) -0.0163(14) 0.0076(13) 0.0182(13)
O3A 0.093(2) 0.0272(13) 0.0695(17) 0.0120(11) -0.0241(15) -0.0037(14)
O1B 0.0610(17) 0.0601(17) 0.0620(14) -0.0206(13) 0.0312(13) 0.0117(13)
O2B 0.0392(11) 0.0471(13) 0.0554(12) -0.0076(11) 0.0152(10) 0.0097(11)
O3B 0.0804(18) 0.0261(12) 0.0519(13) 0.0076(9) 0.0123(13) 0.0021(12)
N1A 0.0294(10) 0.0243(11) 0.0314(10) 0.0031(8) 0.0040(8) -0.0023(8)
N2A 0.0390(12) 0.0257(12) 0.0329(11) 0.0030(9) -0.0037(9) -0.0018(10)
N1B 0.0297(10) 0.0233(11) 0.0298(10) 0.0025(8) 0.0085(8) -0.0012(8)
N2B 0.0433(13) 0.0221(11) 0.0280(10) 0.0014(8) 0.0047(9) 0.0019(10)
C1A 0.045(2) 0.085(3) 0.064(2) 0.002(2) -0.0097(18) -0.015(2)
C2A 0.0413(16) 0.045(2) 0.0410(15) -0.0031(13) -0.0007(13) -0.0079(14)
C3A 0.0452(18) 0.067(3) 0.0509(18) 0.0025(17) 0.0111(15) -0.0194(18)
C4A 0.061(2) 0.048(2) 0.0391(15) 0.0085(13) 0.0073(15) -0.0142(16)
C5A 0.0410(14) 0.0277(14) 0.0357(13) -0.0022(11) -0.0022(11) -0.0046(12)
C6A 0.0439(16) 0.0420(18) 0.0380(14) -0.0045(12) 0.0097(13) -0.0065(13)
C7A 0.0501(18) 0.0505(19) 0.0316(13) -0.0001(12) 0.0039(13) -0.0050(15)
C8A 0.0292(12) 0.0311(14) 0.0274(11) 0.0054(9) 0.0089(9) -0.0009(10)
C9A 0.0223(10) 0.0232(12) 0.0307(11) 0.0017(9) 0.0093(9) 0.0009(9)
C10A 0.0236(10) 0.0315(14) 0.0343(12) 0.0062(10) 0.0132(9) -0.0004(10)
C11A 0.0275(12) 0.0327(14) 0.0362(12) 0.0065(10) 0.0111(10) -0.0018(11)
C12A 0.0333(13) 0.0392(16) 0.0377(13) 0.0113(12) 0.0132(11) 0.0025(12)
C13A 0.0505(18) 0.060(2) 0.0373(14) 0.0014(14) 0.0140(13) 0.0091(17)
C14A 0.0554(19) 0.0441(18) 0.0426(15) 0.0157(13) 0.0082(14) 0.0024(16)
C15A 0.0526(19) 0.053(2) 0.0494(17) 0.0150(15) -0.0003(15) 0.0130(17)
C16A 0.0376(16) 0.052(2) 0.0503(17) 0.0042(15) 0.0035(13) 0.0121(14)
C17A 0.0247(12) 0.058(2) 0.0433(15) -0.0027(14) 0.0036(11) 0.0056(13)
C18A 0.050(2) 0.076(3) 0.0482(18) -0.0057(18) -0.0024(15) -0.0128(19)
C19A 0.0177(11) 0.062(2) 0.0487(16) -0.0012(14) 0.0063(11) -0.0022(12)
C20A 0.0241(12) 0.0359(15) 0.0395(13) -0.0042(11) 0.0091(10) -0.0019(10)
C21A 0.0222(10) 0.0295(13) 0.0316(11) -0.0003(9) 0.0118(9) 0.0004(10)
C22A 0.0376(14) 0.0478(18) 0.0404(14) -0.0026(12) 0.0237(12) 0.0011(13)
C23A 0.061(2) 0.049(2) 0.0368(14) -0.0047(13) 0.0244(15) 0.0049(16)
C24A 0.060(2) 0.049(2) 0.0361(14) -0.0123(13) 0.0096(14) 0.0002(16)
C25A 0.0352(13) 0.0320(14) 0.0336(12) -0.0034(10) 0.0041(11) -0.0014(12)
C1B 0.041(2) 0.132(6) 0.113(4) -0.048(4) -0.017(2) 0.011(3)
C2B 0.0338(16) 0.076(3) 0.076(2) -0.032(2) 0.0014(16) 0.0008(17)
C3B 0.0397(19) 0.105(4) 0.083(3) -0.022(3) 0.023(2) -0.023(2)
C4B 0.0459(18) 0.076(3) 0.0550(19) -0.0076(18) 0.0232(16) -0.0165(18)
C5B 0.0339(13) 0.0318(14) 0.0386(13) -0.0078(11) 0.0103(11) -0.0051(12)
C6B 0.0348(15) 0.0501(19) 0.0407(14) -0.0040(13) 0.0077(12) -0.0004(13)
C7B 0.0438(18) 0.064(2) 0.0457(17) -0.0095(16) 0.0014(14) 0.0090(16)
C8B 0.0242(10) 0.0205(11) 0.0290(10) 0.0003(9) 0.0119(9) -0.0015(9)
C9B 0.0318(12) 0.0279(13) 0.0335(11) 0.0046(10) 0.0167(10) 0.0008(10)
C10B 0.0364(13) 0.0289(14) 0.0373(13) 0.0068(10) 0.0166(11) -0.0007(11)
C11B 0.0322(13) 0.0437(17) 0.0372(13) 0.0113(12) 0.0147(11) -0.0006(12)
C12B 0.056(2) 0.067(3) 0.0372(14) -0.0032(15) 0.0101(14) 0.0146(18)
C13B 0.0483(17) 0.0463(19) 0.0444(16) 0.0191(14) 0.0116(14) -0.0025(15)
C14B 0.0445(17) 0.052(2) 0.0464(16) 0.0152(14) 0.0043(14) 0.0061(15)
C15B 0.0383(15) 0.0502(19) 0.0436(15) 0.0043(14) 0.0066(13) 0.0110(14)
C16B 0.0252(12) 0.059(2) 0.0347(13) 0.0013(13) 0.0003(10) -0.0006(13)
C17B 0.071(3) 0.075(3) 0.0405(17) -0.0066(17) 0.0021(17) -0.024(2)
C18B 0.0244(13) 0.073(2) 0.0395(14) 0.0019(14) 0.0060(11) -0.0056(14)
C19B 0.0328(13) 0.0410(16) 0.0317(12) -0.0044(11) 0.0083(11) -0.0058(12)
C20B 0.0231(10) 0.0298(13) 0.0280(10) 0.0018(9) 0.0093(8) 0.0033(10)
C21B 0.0318(12) 0.0459(18) 0.0340(12) -0.0031(11) 0.0165(10) 0.0015(12)
C22B 0.0449(16) 0.0369(16) 0.0333(12) -0.0034(11) 0.0194(12) 0.0028(13)
C23B 0.0427(15) 0.0310(14) 0.0343(12) -0.0068(10) 0.0097(11) 0.0001(12)
C24B 0.0306(12) 0.0266(13) 0.0363(12) -0.0023(10) 0.0083(11) -0.0033(10)
C25B 0.0263(11) 0.0286(13) 0.0256(10) 0.0020(9) 0.0087(9) -0.0040(10)

loop_
_geom_bond_atom_site_label_1
_geom_bond_atom_site_label_2
_geom_bond_distance
_geom_bond_site_symmetry_2
_geom_bond_publ_flag
S1A O2A 1.431(3) . ?
S1A O3A 1.437(3) . ?
S1A N2A 1.655(3) . ?
S1A C5A 1.753(3) . ?
S1B O2B 1.419(2) . ?
S1B O3B 1.438(2) . ?
S1B N2B 1.638(2) . ?
S1B C5B 1.755(3) . ?
O1A C23A 1.222(4) . ?
O1B C22B 1.215(4) . ?
N1A C8A 1.257(4) . ?
N1A N2A 1.420(3) . ?
N2A H2A 0.8800 . ?
N1B C25B 1.265(3) . ?
N1B N2B 1.402(3) . ?
N2B H2B 0.8800 . ?
C1A C2A 1.512(5) . ?
C1A H1A1 0.9800 . ?
C1A H1A2 0.9800 . ?
C1A H1A3 0.9800 . ?
C2A C7A 1.387(5) . ?
C2A C3A 1.401(5) . ?
C3A C4A 1.375(5) . ?
C3A H3A 0.9500 . ?
C4A C5A 1.393(5) . ?
C4A H4A 0.9500 . ?
C5A C6A 1.383(4) . ?
C6A C7A 1.388(5) . ?
C6A H6A 0.9500 . ?
C7A H7A 0.9500 . ?
C8A C9A 1.510(3) . ?
C8A H8A 0.9500 . ?
C9A C25A 1.550(4) . ?
C9A C10A 1.551(3) . ?
C9A C21A 1.562(3) . ?
C10A C11A 1.501(4) . ?
C10A H10A 0.9900 . ?
C10A H10B 0.9900 . ?
C11A C12A 1.324(4) . ?
C11A H11A 0.9500 . ?
C12A C13A 1.499(5) . ?
C12A C14A 1.520(4) . ?
C13A H13A 0.9800 . ?
C13A H13B 0.9800 . ?
C13A H13C 0.9800 . ?
C14A C15A 1.554(5) . ?
C14A H14A 0.9900 . ?
C14A H14B 0.9900 . ?
C15A C16A 1.505(5) . ?
C15A H15A 0.9900 . ?
C15A H15B 0.9900 . ?
C16A C17A 1.329(5) . ?
C16A H16A 0.9500 . ?
C17A C18A 1.504(5) . ?
C17A C19A 1.506(5) . ?
C18A H18A 0.9800 . ?
C18A H18B 0.9800 . ?
C18A H18C 0.9800 . ?
C19A C20A 1.549(4) . ?
C19A H19A 0.9900 . ?
C19A H19B 0.9900 . ?
C20A C21A 1.525(4) . ?
C20A H20A 0.9900 . ?
C20A H20B 0.9900 . ?
C21A C22A 1.553(3) . ?
C21A H21A 1.0000 . ?
C22A C23A 1.501(5) . ?
C22A H22A 0.9900 . ?
C22A H22B 0.9900 . ?
C23A C24A 1.475(5) . ?
C24A C25A 1.540(4) . ?
C24A H24A 0.9900 . ?
C24A H24B 0.9900 . ?
C25A H25A 0.9900 . ?
C25A H25B 0.9900 . ?
C1B C2B 1.525(5) . ?
C1B H1B1 0.9801 . ?
C1B H1B2 0.9801 . ?
C1B H1B3 0.9801 . ?
C2B C7B 1.378(6) . ?
C2B C3B 1.399(7) . ?
C3B C4B 1.376(6) . ?
C3B H3B 0.9500 . ?
C4B C5B 1.386(4) . ?
C4B H4B 0.9500 . ?
C5B C6B 1.378(4) . ?
C6B C7B 1.388(5) . ?
C6B H6B 0.9500 . ?
C7B H7B 0.9500 . ?
C8B C25B 1.502(3) . ?
C8B C24B 1.547(3) . ?
C8B C9B 1.557(3) . ?
C8B C20B 1.563(3) . ?
C9B C10B 1.508(4) . ?
C9B H9B1 0.9900 . ?
C9B H9B2 0.9900 . ?
C10B C11B 1.332(4) . ?
C10B H10C 0.9500 . ?
C11B C13B 1.510(4) . ?
C11B C12B 1.513(5) . ?
C12B H12A 0.9800 . ?
C12B H12B 0.9800 . ?
C12B H12C 0.9800 . ?
C13B C14B 1.548(5) . ?
C13B H13D 0.9900 . ?
C13B H13E 0.9900 . ?
C14B C15B 1.498(4) . ?
C14B H14C 0.9900 . ?
C14B H14D 0.9900 . ?
C15B C16B 1.335(5) . ?
C15B H15C 0.9500 . ?
C16B C18B 1.509(4) . ?
C16B C17B 1.511(5) . ?
C17B H17A 0.9800 . ?
C17B H17B 0.9800 . ?
C17B H17C 0.9800 . ?
C18B C19B 1.545(4) . ?
C18B H18D 0.9900 . ?
C18B H18E 0.9900 . ?
C19B C20B 1.528(4) . ?
C19B H19C 0.9900 . ?
C19B H19D 0.9900 . ?
C20B C21B 1.545(3) . ?
C20B H20C 1.0000 . ?
C21B C22B 1.495(4) . ?
C21B H21B 0.9900 . ?
C21B H21C 0.9900 . ?
C22B C23B 1.502(4) . ?
C23B C24B 1.536(4) . ?
C23B H23A 0.9900 . ?
C23B H23B 0.9900 . ?
C24B H24C 0.9900 . ?
C24B H24D 0.9900 . ?
C25B H25C 0.9500 . ?

loop_
_cod_related_entry_id
_cod_related_entry_database
_cod_related_entry_code
1 ChemSpider 30659972
